data_9012327
loop_
_publ_author_name
'Gattow, G.'
'Schutze, D.'

_publ_section_title
;
 Uber Wismutoxide. VI. Uber ein Wismut(III)-oxid mit hoherem sauerstoffgehalt
 (beta-modifikation)
 Note: transformed from C-42b
;
_journal_name_full 'Zeitschrift fur Anorganische und Allgemeine Chemie'
_journal_page_first 44
_journal_page_last 68
_journal_paper_doi 10.1002/zaac.19643280106
_journal_volume 328
_journal_year 1964
_chemical_compound_source Synthetic
_chemical_formula_sum 'Bi2 O3'
_chemical_name_mineral Sphaerobismoite
_space_group_IT_number 117
_symmetry_space_group_name_Hall 'P -4 -2ab'
_symmetry_space_group_name_H-M 'P -4 b 2'
_cell_angle_alpha 90
_cell_angle_beta 90
_cell_angle_gamma 90
_cell_length_a 7.74
_cell_length_b 7.74
_cell_length_c 5.63
_cell_formula_units_Z 4
_cell_volume 337.280
_database_code_amcsd 0015771
_exptl_crystal_density_diffrn 9.176
_cod_database_code 9012327

loop_
_space_group_symop_operation_xyz
x,y,z
1/2+y,1/2+x,-z
y,-x,-z
1/2+x,1/2-y,z
-x,-y,z
1/2-y,1/2-x,-z
-y,x,-z
1/2-x,1/2+y,z

loop_
_atom_site_label
_atom_site_fract_x
_atom_site_fract_y
_atom_site_fract_z
_atom_site_U_iso_or_equiv
Bi 0.02000 0.25000 0.25000 0.05699
O1 -0.23000 0.27000 0.00000 0.05699
O2 -0.23000 0.27000 0.50000 0.05699
O3 0.00000 0.50000 0.00000 0.05699
O4 0.00000 0.00000 0.50000 0.05699

loop_
_cod_related_entry_id
_cod_related_entry_database
_cod_related_entry_code
1 ChemSpider 141426
2 AMCSD 0015771
